data_7117918
loop_
_publ_author_name
'Eser S. Akturk'
'Glenn P. A. Yap'
'Klaus H. Theopold'

_publ_section_title
;
 Mechanism-based design of labile precursors for chromium(I) chemistry
;
_journal_name_full Chem.Commun.
_journal_page_first 15402
_journal_paper_doi 10.1039/C5cc05993C
_journal_volume 51
_journal_year 2015
_chemical_formula_sum 'C68 H124 B2 Cr2 N14 O2'
_chemical_formula_weight 1295.42
_chemical_name_systematic
; 
 ? 
;
_space_group_crystal_system triclinic
_space_group_IT_number 2
_space_group_name_Hall '-P 1'
_space_group_name_H-M_alt 'P -1'
_symmetry_space_group_name_Hall '-P 1'
_symmetry_space_group_name_H-M 'P -1'
_atom_sites_solution_hydrogens geom
_audit_creation_method SHELXL-2013
_audit_update_record
;
2015-04-07 deposited with the CCDC.
2015-08-27 downloaded from the CCDC.
;
_cell_angle_alpha 75.376(3)
_cell_angle_beta 73.639(3)
_cell_angle_gamma 68.607(3)
_cell_formula_units_Z 1
_cell_length_a 9.7601(9)
_cell_length_b 12.9429(11)
_cell_length_c 17.3259(15)
_cell_measurement_reflns_used 8897
_cell_measurement_temperature 200(2)
_cell_measurement_theta_max 26.10
_cell_measurement_theta_min 2.28
_cell_volume 1927.7(3)
_computing_cell_refinement 'Bruker SAINT'
_computing_data_collection 'Bruker APEX2'
_computing_data_reduction 'Bruker SAINT'
_computing_molecular_graphics 'Bruker SHELXTL'
_computing_publication_material 'Bruker SHELXTL'
_computing_structure_refinement 'SHELXL-2013 (Sheldrick, 2013)'
_computing_structure_solution 'SHELXS-97 (Sheldrick 2008)'
_diffrn_ambient_temperature 200(2)
_diffrn_detector_area_resol_mean 8.33
_diffrn_measured_fraction_theta_full 1.000
_diffrn_measured_fraction_theta_max 0.981
_diffrn_measurement_device_type 'Bruker AXS APEX diffractometer'
_diffrn_measurement_method '\f and \w scans'
_diffrn_radiation_type MoK\a
_diffrn_radiation_wavelength 0.71073
_diffrn_reflns_av_R_equivalents 0.0562
_diffrn_reflns_av_unetI/netI 0.0471
_diffrn_reflns_laue_measured_fraction_full 1.000
_diffrn_reflns_laue_measured_fraction_max 0.981
_diffrn_reflns_limit_h_max 12
_diffrn_reflns_limit_h_min -12
_diffrn_reflns_limit_k_max 16
_diffrn_reflns_limit_k_min -16
_diffrn_reflns_limit_l_max 22
_diffrn_reflns_limit_l_min -22
_diffrn_reflns_number 50918
_diffrn_reflns_point_group_measured_fraction_full 1.000
_diffrn_reflns_point_group_measured_fraction_max 0.981
_diffrn_reflns_theta_full 25.242
_diffrn_reflns_theta_max 28.050
_diffrn_reflns_theta_min 1.714
_exptl_absorpt_coefficient_mu 0.331
_exptl_absorpt_correction_T_max 0.7455
_exptl_absorpt_correction_T_min 0.7043
_exptl_absorpt_correction_type multi-scan
_exptl_absorpt_process_details 'APEX2 (Bruker, 2007)'
_exptl_crystal_colour green
_exptl_crystal_density_diffrn 1.116
_exptl_crystal_description block
_exptl_crystal_F_000 704
_exptl_crystal_size_max 0.558
_exptl_crystal_size_mid 0.480
_exptl_crystal_size_min 0.406
_refine_diff_density_max 0.588
_refine_diff_density_min -0.394
_refine_diff_density_rms 0.058
_refine_ls_extinction_coef .
_refine_ls_extinction_method none
_refine_ls_goodness_of_fit_ref 1.015
_refine_ls_hydrogen_treatment constr
_refine_ls_matrix_type full
_refine_ls_number_parameters 479
_refine_ls_number_reflns 9150
_refine_ls_number_restraints 186
_refine_ls_restrained_S_all 1.016
_refine_ls_R_factor_all 0.0747
_refine_ls_R_factor_gt 0.0536
_refine_ls_shift/su_max 0.000
_refine_ls_shift/su_mean 0.000
_refine_ls_structure_factor_coef Fsqd
_refine_ls_weighting_details 'w=1/[\s^2^(Fo^2^)+(0.0624P)^2^+1.3211P] where P=(Fo^2^+2Fc^2^)/3'
_refine_ls_weighting_scheme calc
_refine_ls_wR_factor_gt 0.1292
_refine_ls_wR_factor_ref 0.1435
_reflns_Friedel_coverage 0.000
_reflns_friedel_fraction_full .
_reflns_friedel_fraction_max .
_reflns_number_gt 7101
_reflns_number_total 9150
_reflns_threshold_expression 'I > 2\s(I)'
_cod_data_source_file c5cc05993c2.cif
_cod_data_source_block kla0596
_cod_database_code 7117918
_shelx_space_group_comment
; 
The symmetry employed for this shelxl refinement is uniquely defined 
by the following loop, which should always be used as a source of 
symmetry information in preference to the above space-group names. 
They are only intended as comments. 
;
_shelx_estimated_absorpt_t_min 0.837
_shelx_estimated_absorpt_t_max 0.877
_shelxl_version_number 2013-4

loop_
_space_group_symop_operation_xyz
'x, y, z'
'-x, -y, -z'

loop_
_atom_site_label
_atom_site_type_symbol
_atom_site_fract_x
_atom_site_fract_y
_atom_site_fract_z
_atom_site_U_iso_or_equiv
_atom_site_adp_type
_atom_site_occupancy
_atom_site_site_symmetry_order
_atom_site_calc_flag
_atom_site_refinement_flags_posn
_atom_site_refinement_flags_adp
_atom_site_refinement_flags_occupancy
_atom_site_disorder_assembly
_atom_site_disorder_group
Cr1 Cr 0.04498(4) 0.38206(3) 0.13061(2) 0.02270(10) Uani 1 1 d . . . . .
B1 B 0.1193(3) 0.2103(2) 0.29131(14) 0.0270(5) Uani 1 1 d . . . . .
H1 H 0.1425 0.1570 0.3424 0.032 Uiso 1 1 calc R U . . .
N1 N 0.23896(19) 0.22942(14) 0.14132(10) 0.0241(4) Uani 1 1 d . . . . .
N2 N 0.2401(2) 0.16546(14) 0.21810(10) 0.0258(4) Uani 1 1 d . . . . .
N3 N -0.10220(19) 0.29361(15) 0.22084(10) 0.0253(4) Uani 1 1 d . . . . .
N4 N -0.0377(2) 0.21869(15) 0.28302(10) 0.0280(4) Uani 1 1 d . . . . .
N5 N 0.09347(19) 0.41734(15) 0.23483(10) 0.0249(4) Uani 1 1 d . . . . .
N6 N 0.1207(2) 0.32712(15) 0.29727(10) 0.0261(4) Uani 1 1 d . . . . .
N7 N 0.00922(18) 0.47226(14) 0.03299(10) 0.0220(3) Uani 1 1 d . . . . .
C1 C 0.3639(2) 0.17541(17) 0.09186(12) 0.0252(4) Uani 1 1 d . . . . .
C2 C 0.4437(3) 0.07645(19) 0.13610(14) 0.0339(5) Uani 1 1 d . . . . .
H2 H 0.5353 0.0227 0.1156 0.041 Uiso 1 1 calc R U . . .
C3 C 0.3630(3) 0.07229(18) 0.21549(13) 0.0300(5) Uani 1 1 d D . . . .
C4 C 0.4065(2) 0.22197(19) 0.00275(13) 0.0300(5) Uani 1 1 d . . . . .
C5 C 0.4089(3) 0.3420(2) -0.00567(15) 0.0410(6) Uani 1 1 d . . . . .
H5A H 0.3074 0.3903 0.0147 0.061 Uiso 1 1 calc R U . . .
H5B H 0.4430 0.3708 -0.0632 0.061 Uiso 1 1 calc R U . . .
H5C H 0.4778 0.3415 0.0261 0.061 Uiso 1 1 calc R U . . .
C6 C 0.2939(3) 0.2221(2) -0.04382(15) 0.0412(6) Uani 1 1 d . . . . .
H6A H 0.2925 0.1451 -0.0377 0.062 Uiso 1 1 calc R U . . .
H6B H 0.3241 0.2512 -0.1018 0.062 Uiso 1 1 calc R U . . .
H6C H 0.1931 0.2699 -0.0217 0.062 Uiso 1 1 calc R U . . .
C7 C 0.5650(3) 0.1502(2) -0.03398(15) 0.0433(6) Uani 1 1 d . . . . .
H7A H 0.6369 0.1494 -0.0039 0.065 Uiso 1 1 calc R U . . .
H7B H 0.5936 0.1824 -0.0914 0.065 Uiso 1 1 calc R U . . .
H7C H 0.5658 0.0732 -0.0300 0.065 Uiso 1 1 calc R U . . .
C8 C 0.384(2) -0.0110(17) 0.2938(11) 0.0372(19) Uani 0.385(8) 1 d D . P A 1
H8 H 0.2862 -0.0028 0.3341 0.045 Uiso 0.385(8) 1 calc R U P A 1
C9 C 0.448(4) -0.127(3) 0.269(3) 0.090(4) Uani 0.385(8) 1 d D . P A 1
H9A H 0.3808 -0.1360 0.2405 0.134 Uiso 0.385(8) 1 calc R U P A 1
H9B H 0.4564 -0.1851 0.3185 0.134 Uiso 0.385(8) 1 calc R U P A 1
H9C H 0.5478 -0.1360 0.2337 0.134 Uiso 0.385(8) 1 calc R U P A 1
C10 C 0.4982(13) 0.0085(10) 0.3289(7) 0.078(2) Uani 0.385(8) 1 d D . P A 1
H10A H 0.5925 0.0017 0.2880 0.116 Uiso 0.385(8) 1 calc R U P A 1
H10B H 0.5174 -0.0478 0.3777 0.116 Uiso 0.385(8) 1 calc R U P A 1
H10C H 0.4580 0.0840 0.3433 0.116 Uiso 0.385(8) 1 calc R U P A 1
C8' C 0.4075(13) -0.0223(10) 0.2842(7) 0.0372(19) Uani 0.615(8) 1 d D . P A 2
H8' H 0.3348 -0.0012 0.3357 0.045 Uiso 0.615(8) 1 calc R U P A 2
C9' C 0.401(2) -0.1347(16) 0.2735(16) 0.090(4) Uani 0.615(8) 1 d D . P A 2
H9'1 H 0.2971 -0.1272 0.2741 0.134 Uiso 0.615(8) 1 calc R U P A 2
H9'2 H 0.4359 -0.1937 0.3183 0.134 Uiso 0.615(8) 1 calc R U P A 2
H9'3 H 0.4658 -0.1547 0.2214 0.134 Uiso 0.615(8) 1 calc R U P A 2
C10' C 0.5659(8) -0.0434(6) 0.2960(5) 0.078(2) Uani 0.615(8) 1 d D . P A 2
H10D H 0.6403 -0.0687 0.2476 0.116 Uiso 0.615(8) 1 calc R U P A 2
H10E H 0.5852 -0.1015 0.3440 0.116 Uiso 0.615(8) 1 calc R U P A 2
H10F H 0.5736 0.0264 0.3040 0.116 Uiso 0.615(8) 1 calc R U P A 2
C11 C -0.2404(2) 0.28591(19) 0.23322(13) 0.0284(5) Uani 1 1 d . . . . .
C12 C -0.2640(3) 0.2060(2) 0.30199(15) 0.0379(6) Uani 1 1 d . . . . .
H12 H -0.3521 0.1841 0.3238 0.045 Uiso 1 1 calc R U . . .
C13 C -0.1343(3) 0.1648(2) 0.33232(14) 0.0345(5) Uani 1 1 d D . . . .
C14 C -0.3559(2) 0.36155(19) 0.18327(13) 0.0308(5) Uani 1 1 d . . . . .
C15 C -0.2903(3) 0.3639(2) 0.09217(14) 0.0362(5) Uani 1 1 d . . . . .
H15A H -0.2030 0.3908 0.0769 0.054 Uiso 1 1 calc R U . . .
H15B H -0.3667 0.4145 0.0614 0.054 Uiso 1 1 calc R U . . .
H15C H -0.2590 0.2878 0.0796 0.054 Uiso 1 1 calc R U . . .
C16 C -0.4093(4) 0.4790(2) 0.20567(18) 0.0516(7) Uani 1 1 d . . . . .
H16A H -0.4477 0.4743 0.2647 0.077 Uiso 1 1 calc R U . . .
H16B H -0.4896 0.5287 0.1772 0.077 Uiso 1 1 calc R U . . .
H16C H -0.3248 0.5091 0.1894 0.077 Uiso 1 1 calc R U . . .
C17 C -0.4911(3) 0.3180(3) 0.20537(17) 0.0474(7) Uani 1 1 d . . . . .
H17A H -0.4571 0.2409 0.1944 0.071 Uiso 1 1 calc R U . . .
H17B H -0.5650 0.3665 0.1725 0.071 Uiso 1 1 calc R U . . .
H17C H -0.5375 0.3187 0.2634 0.071 Uiso 1 1 calc R U . . .
C18 C -0.0957(5) 0.0706(3) 0.4023(2) 0.0477(10) Uani 0.880(4) 1 d D . P B 1
H18 H -0.0227 0.0845 0.4258 0.057 Uiso 0.880(4) 1 calc R U P B 1
C19 C -0.0211(6) -0.0415(3) 0.3732(3) 0.0894(16) Uani 0.880(4) 1 d D . P B 1
H19A H -0.0935 -0.0599 0.3540 0.134 Uiso 0.880(4) 1 calc R U P B 1
H19B H 0.0130 -0.1001 0.4184 0.134 Uiso 0.880(4) 1 calc R U P B 1
H19C H 0.0654 -0.0374 0.3285 0.134 Uiso 0.880(4) 1 calc R U P B 1
C20 C -0.2350(4) 0.0691(4) 0.4689(2) 0.0767(15) Uani 0.880(4) 1 d D . P B 1
H20A H -0.2823 0.1430 0.4862 0.115 Uiso 0.880(4) 1 calc R U P B 1
H20B H -0.2064 0.0115 0.5156 0.115 Uiso 0.880(4) 1 calc R U P B 1
H20C H -0.3063 0.0520 0.4480 0.115 Uiso 0.880(4) 1 calc R U P B 1
C18' C -0.118(4) 0.089(2) 0.4136(11) 0.0477(10) Uani 0.120(4) 1 d D . P B 2
H18' H -0.0088 0.0563 0.4158 0.057 Uiso 0.120(4) 1 calc R U P B 2
C19' C -0.181(5) -0.004(2) 0.419(2) 0.0894(16) Uani 0.120(4) 1 d D . P B 2
H19D H -0.1638 -0.0590 0.4683 0.134 Uiso 0.120(4) 1 calc R U P B 2
H19E H -0.1297 -0.0415 0.3708 0.134 Uiso 0.120(4) 1 calc R U P B 2
H19F H -0.2888 0.0278 0.4197 0.134 Uiso 0.120(4) 1 calc R U P B 2
C20' C -0.202(3) 0.156(2) 0.4827(14) 0.0767(15) Uani 0.120(4) 1 d D . P B 2
H20D H -0.1719 0.2233 0.4725 0.115 Uiso 0.120(4) 1 calc R U P B 2
H20E H -0.1772 0.1090 0.5341 0.115 Uiso 0.120(4) 1 calc R U P B 2
H20F H -0.3103 0.1777 0.4862 0.115 Uiso 0.120(4) 1 calc R U P B 2
C21 C 0.1045(2) 0.50498(18) 0.25833(13) 0.0279(4) Uani 1 1 d . . . . .
C22 C 0.1382(3) 0.4706(2) 0.33558(14) 0.0371(5) Uani 1 1 d . . . . .
H22 H 0.1524 0.5157 0.3663 0.045 Uiso 1 1 calc R U . . .
C23 C 0.1470(3) 0.3590(2) 0.35896(13) 0.0328(5) Uani 1 1 d D . . . .
C24 C 0.0761(3) 0.62180(19) 0.20736(14) 0.0333(5) Uani 1 1 d . . . . .
C25 C 0.1683(3) 0.6181(2) 0.12014(15) 0.0457(6) Uani 1 1 d . . . . .
H25A H 0.1356 0.5755 0.0934 0.069 Uiso 1 1 calc R U . . .
H25B H 0.2752 0.5814 0.1213 0.069 Uiso 1 1 calc R U . . .
H25C H 0.1532 0.6949 0.0898 0.069 Uiso 1 1 calc R U . . .
C26 C -0.0908(3) 0.6724(2) 0.2060(2) 0.0580(8) Uani 1 1 d . . . . .
H26A H -0.1207 0.6236 0.1834 0.087 Uiso 1 1 calc R U . . .
H26B H -0.1097 0.7471 0.1720 0.087 Uiso 1 1 calc R U . . .
H26C H -0.1494 0.6790 0.2617 0.087 Uiso 1 1 calc R U . . .
C27 C 0.1227(4) 0.6962(2) 0.24454(18) 0.0546(8) Uani 1 1 d . . . . .
H27A H 0.1093 0.7703 0.2099 0.082 Uiso 1 1 calc R U . . .
H27B H 0.2286 0.6610 0.2484 0.082 Uiso 1 1 calc R U . . .
H27C H 0.0599 0.7048 0.2992 0.082 Uiso 1 1 calc R U . . .
C28 C 0.1678(7) 0.2780(6) 0.4398(4) 0.0355(12) Uani 0.668(4) 1 d D . P C 1
H28 H 0.1123 0.2233 0.4480 0.043 Uiso 0.668(4) 1 calc R U P C 1
C29 C 0.1079(8) 0.3392(5) 0.5116(3) 0.0805(19) Uani 0.668(4) 1 d D . P C 1
H29A H 0.1607 0.3937 0.5040 0.121 Uiso 0.668(4) 1 calc R U P C 1
H29B H 0.1240 0.2850 0.5617 0.121 Uiso 0.668(4) 1 calc R U P C 1
H29C H -0.0001 0.3789 0.5156 0.121 Uiso 0.668(4) 1 calc R U P C 1
C30 C 0.3379(5) 0.2117(5) 0.4337(3) 0.0664(13) Uani 0.668(4) 1 d D . P C 1
H30A H 0.3929 0.2638 0.4289 0.100 Uiso 0.668(4) 1 calc R U P C 1
H30B H 0.3764 0.1747 0.3856 0.100 Uiso 0.668(4) 1 calc R U P C 1
H30C H 0.3517 0.1548 0.4829 0.100 Uiso 0.668(4) 1 calc R U P C 1
C28' C 0.1991(15) 0.2897(15) 0.4340(8) 0.0355(12) Uani 0.332(4) 1 d D . P C 2
H28' H 0.2445 0.2098 0.4248 0.043 Uiso 0.332(4) 1 calc R U P C 2
C29' C 0.0544(13) 0.2982(10) 0.4967(6) 0.0805(19) Uani 0.332(4) 1 d D . P C 2
H29D H 0.0053 0.3762 0.5058 0.121 Uiso 0.332(4) 1 calc R U P C 2
H29E H 0.0763 0.2493 0.5480 0.121 Uiso 0.332(4) 1 calc R U P C 2
H29F H -0.0125 0.2745 0.4770 0.121 Uiso 0.332(4) 1 calc R U P C 2
C30' C 0.3131(11) 0.3184(10) 0.4600(6) 0.0664(13) Uani 0.332(4) 1 d D . P C 2
H30D H 0.4008 0.3167 0.4150 0.100 Uiso 0.332(4) 1 calc R U P C 2
H30E H 0.3445 0.2635 0.5073 0.100 Uiso 0.332(4) 1 calc R U P C 2
H30F H 0.2685 0.3939 0.4746 0.100 Uiso 0.332(4) 1 calc R U P C 2
O1 O 1.0482(5) 0.0040(4) -0.0080(3) 0.105(2) Uani 0.5 1 d G U P D -1
C31 C 1.0340(8) 0.0523(6) 0.1189(4) 0.080(2) Uani 0.5 1 d G U P D -1
H31A H 1.1427 0.0142 0.1123 0.119 Uiso 0.5 1 calc R U P D -1
H31B H 0.9863 0.0440 0.1770 0.119 Uiso 0.5 1 calc R U P D -1
H31C H 1.0152 0.1324 0.0960 0.119 Uiso 0.5 1 calc R U P D -1
C32 C 0.9687(9) 0.0003(8) 0.0745(3) 0.100(3) Uani 0.5 1 d G U P D -1
H32A H 0.9782 -0.0787 0.1008 0.120 Uiso 0.5 1 calc R U P D -1
H32B H 0.8606 0.0426 0.0769 0.120 Uiso 0.5 1 calc R U P D -1
C33 C 0.9958(9) -0.0428(8) -0.0554(4) 0.093(3) Uani 0.5 1 d G U P D -1
H33A H 0.8882 -0.0014 -0.0555 0.112 Uiso 0.5 1 calc R U P D -1
H33B H 1.0059 -0.1226 -0.0317 0.112 Uiso 0.5 1 calc R U P D -1
C34 C 1.0883(10) -0.0341(7) -0.1420(3) 0.133(4) Uani 0.5 1 d G U P D -1
H34A H 1.0525 0.0428 -0.1712 0.199 Uiso 0.5 1 calc R U P D -1
H34B H 1.0778 -0.0869 -0.1701 0.199 Uiso 0.5 1 calc R U P D -1
H34C H 1.1944 -0.0527 -0.1406 0.199 Uiso 0.5 1 calc R U P D -1
O2 O 0.5039(12) 0.4842(8) 0.5021(7) 0.171(3) Uani 0.5 1 d G U P E -1
C35 C 0.7350(16) 0.4286(13) 0.4054(10) 0.199(9) Uani 0.5 1 d G U P E -1
H35A H 0.7679 0.3826 0.4552 0.298 Uiso 0.5 1 calc R U P E -1
H35B H 0.8136 0.4602 0.3709 0.298 Uiso 0.5 1 calc R U P E -1
H35C H 0.7163 0.3817 0.3756 0.298 Uiso 0.5 1 calc R U P E -1
C36 C 0.5913(12) 0.5236(11) 0.4277(6) 0.174(5) Uani 0.5 1 d G U P E -1
H36A H 0.6160 0.5883 0.4339 0.209 Uiso 0.5 1 calc R U P E -1
H36B H 0.5337 0.5487 0.3839 0.209 Uiso 0.5 1 calc R U P E -1
C37 C 0.3661(11) 0.5668(9) 0.5286(7) 0.229(9) Uani 0.5 1 d G U P E -1
H37A H 0.3041 0.5929 0.4868 0.275 Uiso 0.5 1 calc R U P E -1
H37B H 0.3863 0.6325 0.5369 0.275 Uiso 0.5 1 calc R U P E -1
C38 C 0.2827(11) 0.5155(12) 0.6082(7) 0.128(5) Uani 0.5 1 d G U P E -1
H38A H 0.1916 0.5089 0.5993 0.192 Uiso 0.5 1 calc R U P E -1
H38B H 0.2547 0.5638 0.6492 0.192 Uiso 0.5 1 calc R U P E -1
H38C H 0.3478 0.4407 0.6274 0.192 Uiso 0.5 1 calc R U P E -1

loop_
_atom_site_aniso_label
_atom_site_aniso_U_11
_atom_site_aniso_U_22
_atom_site_aniso_U_33
_atom_site_aniso_U_23
_atom_site_aniso_U_13
_atom_site_aniso_U_12
Cr1 0.02442(18) 0.02544(18) 0.01840(16) 0.00168(12) -0.00642(12) -0.01020(13)
B1 0.0283(12) 0.0324(13) 0.0201(11) 0.0035(9) -0.0085(9) -0.0119(10)
N1 0.0275(9) 0.0256(9) 0.0202(8) 0.0012(7) -0.0070(7) -0.0114(7)
N2 0.0292(9) 0.0273(9) 0.0215(8) 0.0014(7) -0.0088(7) -0.0108(7)
N3 0.0265(9) 0.0291(9) 0.0195(8) 0.0047(7) -0.0070(7) -0.0121(7)
N4 0.0287(9) 0.0329(10) 0.0226(9) 0.0056(7) -0.0089(7) -0.0141(8)
N5 0.0257(9) 0.0281(9) 0.0206(8) -0.0003(7) -0.0054(7) -0.0102(7)
N6 0.0273(9) 0.0301(9) 0.0200(8) -0.0010(7) -0.0058(7) -0.0096(7)
N7 0.0198(8) 0.0250(9) 0.0215(8) -0.0018(6) -0.0041(6) -0.0091(7)
C1 0.0261(10) 0.0256(10) 0.0250(10) -0.0041(8) -0.0065(8) -0.0088(8)
C2 0.0359(12) 0.0278(11) 0.0325(12) -0.0067(9) -0.0083(10) -0.0020(9)
C3 0.0354(12) 0.0249(11) 0.0301(11) -0.0014(9) -0.0126(9) -0.0078(9)
C4 0.0293(11) 0.0339(12) 0.0236(10) -0.0034(9) -0.0051(9) -0.0078(9)
C5 0.0449(14) 0.0387(13) 0.0334(13) 0.0027(10) -0.0008(11) -0.0179(11)
C6 0.0372(13) 0.0565(16) 0.0288(12) -0.0123(11) -0.0102(10) -0.0079(12)
C7 0.0348(13) 0.0513(16) 0.0331(13) -0.0067(11) -0.0011(10) -0.0060(11)
C8 0.045(4) 0.029(3) 0.026(3) -0.002(2) -0.008(3) -0.001(3)
C9 0.162(14) 0.037(3) 0.062(4) 0.014(3) -0.033(9) -0.031(6)
C10 0.060(4) 0.075(5) 0.076(5) 0.025(3) -0.040(3) -0.003(3)
C8' 0.045(4) 0.029(3) 0.026(3) -0.002(2) -0.008(3) -0.001(3)
C9' 0.162(14) 0.037(3) 0.062(4) 0.014(3) -0.033(9) -0.031(6)
C10' 0.060(4) 0.075(5) 0.076(5) 0.025(3) -0.040(3) -0.003(3)
C11 0.0247(10) 0.0342(12) 0.0269(11) 0.0013(9) -0.0068(8) -0.0130(9)
C12 0.0320(12) 0.0463(14) 0.0365(13) 0.0109(11) -0.0108(10) -0.0228(11)
C13 0.0330(12) 0.0411(13) 0.0302(12) 0.0090(10) -0.0086(9) -0.0211(10)
C14 0.0245(11) 0.0361(12) 0.0299(11) 0.0030(9) -0.0081(9) -0.0115(9)
C15 0.0323(12) 0.0487(14) 0.0303(12) 0.0044(10) -0.0110(10) -0.0199(11)
C16 0.0585(18) 0.0425(15) 0.0489(16) -0.0045(12) -0.0223(14) -0.0043(13)
C17 0.0280(12) 0.0679(18) 0.0433(15) 0.0126(13) -0.0129(11) -0.0224(12)
C18 0.046(2) 0.058(2) 0.0399(16) 0.0223(15) -0.0189(15) -0.0298(18)
C19 0.117(4) 0.044(2) 0.084(3) 0.022(2) -0.030(3) -0.015(2)
C20 0.059(2) 0.104(3) 0.048(2) 0.047(2) -0.0180(18) -0.038(2)
C18' 0.046(2) 0.058(2) 0.0399(16) 0.0223(15) -0.0189(15) -0.0298(18)
C19' 0.117(4) 0.044(2) 0.084(3) 0.022(2) -0.030(3) -0.015(2)
C20' 0.059(2) 0.104(3) 0.048(2) 0.047(2) -0.0180(18) -0.038(2)
C21 0.0270(11) 0.0296(11) 0.0273(11) -0.0074(9) -0.0053(9) -0.0078(9)
C22 0.0479(14) 0.0370(13) 0.0294(12) -0.0108(10) -0.0157(10) -0.0077(11)
C23 0.0370(12) 0.0363(12) 0.0237(11) -0.0069(9) -0.0100(9) -0.0059(10)
C24 0.0387(13) 0.0292(11) 0.0345(12) -0.0072(9) -0.0118(10) -0.0092(10)
C25 0.0659(18) 0.0386(14) 0.0354(13) -0.0010(11) -0.0066(12) -0.0260(13)
C26 0.0437(16) 0.0427(16) 0.079(2) 0.0005(15) -0.0218(15) -0.0045(13)
C27 0.087(2) 0.0379(15) 0.0517(17) -0.0083(13) -0.0277(16) -0.0243(15)
C28 0.045(3) 0.041(2) 0.0256(15) -0.0025(13) -0.0133(19) -0.0182(19)
C29 0.147(5) 0.060(3) 0.0227(19) -0.0069(19) -0.022(2) -0.017(3)
C30 0.067(3) 0.081(3) 0.050(2) 0.014(2) -0.030(2) -0.027(3)
C28' 0.045(3) 0.041(2) 0.0256(15) -0.0025(13) -0.0133(19) -0.0182(19)
C29' 0.147(5) 0.060(3) 0.0227(19) -0.0069(19) -0.022(2) -0.017(3)
C30' 0.067(3) 0.081(3) 0.050(2) 0.014(2) -0.030(2) -0.027(3)
O1 0.086(5) 0.143(5) 0.098(4) -0.040(4) -0.019(4) -0.038(5)
C31 0.067(5) 0.094(6) 0.077(5) -0.034(4) -0.008(4) -0.017(4)
C32 0.097(7) 0.111(9) 0.109(6) -0.025(6) -0.027(5) -0.043(6)
C33 0.075(6) 0.077(6) 0.127(7) -0.039(5) -0.029(5) -0.002(5)
C34 0.178(11) 0.076(6) 0.118(7) -0.025(5) -0.027(6) -0.007(7)
O2 0.123(5) 0.224(8) 0.160(6) -0.115(6) 0.039(4) -0.045(6)
C35 0.136(11) 0.269(18) 0.217(18) -0.140(14) 0.028(10) -0.075(11)
C36 0.128(9) 0.283(14) 0.124(8) -0.105(9) 0.020(7) -0.068(9)
C37 0.160(10) 0.233(13) 0.215(12) -0.084(10) 0.078(10) -0.028(9)
C38 0.067(6) 0.225(13) 0.127(8) -0.128(8) 0.005(5) -0.039(7)

loop_
_atom_type_symbol
_atom_type_description
_atom_type_scat_dispersion_real
_atom_type_scat_dispersion_imag
_atom_type_scat_source
C C 0.0033 0.0016 'International Tables Vol C Tables 4.2.6.8 and 6.1.1.4'
H H 0.0000 0.0000 'International Tables Vol C Tables 4.2.6.8 and 6.1.1.4'
B B 0.0013 0.0007 'International Tables Vol C Tables 4.2.6.8 and 6.1.1.4'
N N 0.0061 0.0033 'International Tables Vol C Tables 4.2.6.8 and 6.1.1.4'
Cr Cr 0.3209 0.6236 'International Tables Vol C Tables 4.2.6.8 and 6.1.1.4'
O O 0.0106 0.0060 'International Tables Vol C Tables 4.2.6.8 and 6.1.1.4'

loop_
_geom_angle_atom_site_label_1
_geom_angle_atom_site_label_2
_geom_angle_atom_site_label_3
_geom_angle
_geom_angle_site_symmetry_1
_geom_angle_site_symmetry_3
N7 Cr1 N5 130.60(7) . .
N7 Cr1 N1 123.83(7) . .
N5 Cr1 N1 85.06(6) . .
N7 Cr1 N3 127.48(7) . .
N5 Cr1 N3 86.18(6) . .
N1 Cr1 N3 89.98(6) . .
N2 B1 N4 110.49(17) . .
N2 B1 N6 110.04(17) . .
N4 B1 N6 109.95(18) . .
C1 N1 N2 106.34(16) . .
C1 N1 Cr1 137.52(14) . .
N2 N1 Cr1 116.13(12) . .
C3 N2 N1 109.97(17) . .
C3 N2 B1 130.28(17) . .
N1 N2 B1 119.51(16) . .
C11 N3 N4 106.25(16) . .
C11 N3 Cr1 138.74(14) . .
N4 N3 Cr1 114.94(12) . .
C13 N4 N3 110.13(17) . .
C13 N4 B1 129.16(18) . .
N3 N4 B1 120.62(16) . .
C21 N5 N6 106.86(16) . .
C21 N5 Cr1 138.34(14) . .
N6 N5 Cr1 114.80(12) . .
C23 N6 N5 109.70(17) . .
C23 N6 B1 128.78(18) . .
N5 N6 B1 121.52(16) . .
N7 N7 Cr1 177.0(2) 2_565 .
N1 C1 C2 109.88(18) . .
N1 C1 C4 122.35(18) . .
C2 C1 C4 127.7(2) . .
C3 C2 C1 106.3(2) . .
N2 C3 C2 107.52(18) . .
N2 C3 C8' 128.2(6) . .
C2 C3 C8' 124.2(6) . .
N2 C3 C8 118.4(10) . .
C2 C3 C8 134.0(10) . .
C1 C4 C5 109.15(18) . .
C1 C4 C7 109.79(18) . .
C5 C4 C7 108.0(2) . .
C1 C4 C6 110.44(19) . .
C5 C4 C6 110.0(2) . .
C7 C4 C6 109.35(19) . .
C3 C8 C9 106(2) . .
C3 C8 C10 108.7(11) . .
C9 C8 C10 109.6(12) . .
C3 C8' C10' 113.3(7) . .
C3 C8' C9' 113.0(12) . .
C10' C8' C9' 107.3(7) . .
N3 C11 C12 109.81(19) . .
N3 C11 C14 123.86(18) . .
C12 C11 C14 126.12(19) . .
C13 C12 C11 106.6(2) . .
N4 C13 C12 107.25(19) . .
N4 C13 C18 124.2(3) . .
C12 C13 C18 128.4(3) . .
N4 C13 C18' 127.1(14) . .
C12 C13 C18' 124.8(14) . .
C11 C14 C15 111.28(19) . .
C11 C14 C16 107.47(19) . .
C15 C14 C16 111.5(2) . .
C11 C14 C17 109.67(18) . .
C15 C14 C17 108.2(2) . .
C16 C14 C17 108.8(2) . .
C13 C18 C19 111.0(3) . .
C13 C18 C20 110.7(3) . .
C19 C18 C20 110.9(4) . .
C13 C18' C20' 110.5(19) . .
C13 C18' C19' 107(2) . .
C20' C18' C19' 111.3(15) . .
N5 C21 C22 109.01(19) . .
N5 C21 C24 123.09(19) . .
C22 C21 C24 127.8(2) . .
C23 C22 C21 107.1(2) . .
N6 C23 C22 107.35(19) . .
N6 C23 C28' 129.7(7) . .
C22 C23 C28' 122.4(7) . .
N6 C23 C28 121.1(3) . .
C22 C23 C28 131.4(3) . .
C21 C24 C26 108.9(2) . .
C21 C24 C25 111.28(19) . .
C26 C24 C25 109.6(2) . .
C21 C24 C27 109.7(2) . .
C26 C24 C27 109.7(2) . .
C25 C24 C27 107.6(2) . .
C29 C28 C23 111.9(5) . .
C29 C28 C30 110.3(5) . .
C23 C28 C30 108.7(4) . .
C23 C28' C30' 117.1(10) . .
C23 C28' C29' 103.1(9) . .
C30' C28' C29' 113.9(11) . .
C33 O1 C32 113.5 . .
O1 C32 C31 108.8 . .
O1 C33 C34 108.8 . .
C37 O2 C36 113.5 . .
O2 C36 C35 108.8 . .
O2 C37 C38 108.8 . .

loop_
_geom_bond_atom_site_label_1
_geom_bond_atom_site_label_2
_geom_bond_distance
_geom_bond_site_symmetry_2
Cr1 N7 1.8395(16) .
Cr1 N5 2.1791(17) .
Cr1 N1 2.1922(17) .
Cr1 N3 2.2020(17) .
B1 N2 1.538(3) .
B1 N4 1.541(3) .
B1 N6 1.547(3) .
N1 C1 1.342(3) .
N1 N2 1.379(2) .
N2 C3 1.356(3) .
N3 C11 1.342(3) .
N3 N4 1.381(2) .
N4 C13 1.353(3) .
N5 C21 1.346(3) .
N5 N6 1.379(2) .
N6 C23 1.354(3) .
N7 N7 1.209(3) 2_565
C1 C2 1.396(3) .
C1 C4 1.507(3) .
C2 C3 1.378(3) .
C3 C8' 1.508(8) .
C3 C8 1.518(12) .
C4 C5 1.531(3) .
C4 C7 1.535(3) .
C4 C6 1.535(3) .
C8 C9 1.525(13) .
C8 C10 1.527(13) .
C8' C10' 1.532(9) .
C8' C9' 1.538(9) .
C11 C12 1.393(3) .
C11 C14 1.515(3) .
C12 C13 1.380(3) .
C13 C18 1.508(4) .
C13 C18' 1.509(15) .
C14 C15 1.524(3) .
C14 C16 1.529(4) .
C14 C17 1.534(3) .
C18 C19 1.511(6) .
C18 C20 1.518(5) .
C18' C20' 1.514(15) .
C18' C19' 1.520(15) .
C21 C22 1.392(3) .
C21 C24 1.517(3) .
C22 C23 1.375(3) .
C23 C28' 1.485(12) .
C23 C28 1.538(6) .
C24 C26 1.522(4) .
C24 C25 1.528(3) .
C24 C27 1.531(3) .
C28 C29 1.505(8) .
C28 C30 1.553(8) .
C28' C30' 1.499(12) .
C28' C29' 1.506(12) .
O1 C33 1.4195 .
O1 C32 1.4195 .
C31 C32 1.5178 .
C33 C34 1.5179 .
O2 C37 1.4195 .
O2 C36 1.4195 .
C35 C36 1.5179 .
C37 C38 1.5180 .

loop_
_geom_torsion_atom_site_label_1
_geom_torsion_atom_site_label_2
_geom_torsion_atom_site_label_3
_geom_torsion_atom_site_label_4
_geom_torsion
_geom_torsion_site_symmetry_1
_geom_torsion_site_symmetry_2
_geom_torsion_site_symmetry_3
_geom_torsion_site_symmetry_4
C1 N1 N2 C3 -1.0(2) . . . .
Cr1 N1 N2 C3 178.03(13) . . . .
C1 N1 N2 B1 173.94(18) . . . .
Cr1 N1 N2 B1 -7.0(2) . . . .
N4 B1 N2 C3 -120.4(2) . . . .
N6 B1 N2 C3 118.0(2) . . . .
N4 B1 N2 N1 65.8(2) . . . .
N6 B1 N2 N1 -55.8(2) . . . .
C11 N3 N4 C13 0.7(2) . . . .
Cr1 N3 N4 C13 -176.71(15) . . . .
C11 N3 N4 B1 -176.18(19) . . . .
Cr1 N3 N4 B1 6.4(2) . . . .
N2 B1 N4 C13 118.1(2) . . . .
N6 B1 N4 C13 -120.3(2) . . . .
N2 B1 N4 N3 -65.7(2) . . . .
N6 B1 N4 N3 56.0(2) . . . .
C21 N5 N6 C23 0.5(2) . . . .
Cr1 N5 N6 C23 -179.05(14) . . . .
C21 N5 N6 B1 -179.30(18) . . . .
Cr1 N5 N6 B1 1.1(2) . . . .
N2 B1 N6 C23 -119.4(2) . . . .
N4 B1 N6 C23 118.7(2) . . . .
N2 B1 N6 N5 60.4(2) . . . .
N4 B1 N6 N5 -61.5(2) . . . .
N2 N1 C1 C2 1.0(2) . . . .
Cr1 N1 C1 C2 -177.75(16) . . . .
N2 N1 C1 C4 -177.36(18) . . . .
Cr1 N1 C1 C4 3.9(3) . . . .
N1 C1 C2 C3 -0.6(3) . . . .
C4 C1 C2 C3 177.6(2) . . . .
N1 N2 C3 C2 0.6(2) . . . .
B1 N2 C3 C2 -173.6(2) . . . .
N1 N2 C3 C8' -178.2(5) . . . .
B1 N2 C3 C8' 7.6(6) . . . .
N1 N2 C3 C8 -178.9(8) . . . .
B1 N2 C3 C8 6.9(8) . . . .
C1 C2 C3 N2 0.0(3) . . . .
C1 C2 C3 C8' 178.8(5) . . . .
C1 C2 C3 C8 179.4(9) . . . .
N1 C1 C4 C5 53.6(3) . . . .
C2 C1 C4 C5 -124.4(2) . . . .
N1 C1 C4 C7 171.8(2) . . . .
C2 C1 C4 C7 -6.2(3) . . . .
N1 C1 C4 C6 -67.5(3) . . . .
C2 C1 C4 C6 114.5(3) . . . .
N2 C3 C8 C9 141.9(13) . . . .
C2 C3 C8 C9 -37.5(19) . . . .
C8' C3 C8 C9 -35(5) . . . .
N2 C3 C8 C10 -100.4(14) . . . .
C2 C3 C8 C10 80.2(18) . . . .
C8' C3 C8 C10 83(6) . . . .
N2 C3 C8' C10' -124.9(8) . . . .
C2 C3 C8' C10' 56.4(11) . . . .
C8 C3 C8' C10' -121(7) . . . .
N2 C3 C8' C9' 112.8(9) . . . .
C2 C3 C8' C9' -65.8(11) . . . .
C8 C3 C8' C9' 116(6) . . . .
N4 N3 C11 C12 -0.7(3) . . . .
Cr1 N3 C11 C12 175.77(18) . . . .
N4 N3 C11 C14 174.2(2) . . . .
Cr1 N3 C11 C14 -9.3(4) . . . .
N3 C11 C12 C13 0.4(3) . . . .
C14 C11 C12 C13 -174.4(2) . . . .
N3 N4 C13 C12 -0.5(3) . . . .
B1 N4 C13 C12 176.1(2) . . . .
N3 N4 C13 C18 174.9(3) . . . .
B1 N4 C13 C18 -8.6(4) . . . .
N3 N4 C13 C18' -170.3(15) . . . .
B1 N4 C13 C18' 6.3(15) . . . .
C11 C12 C13 N4 0.0(3) . . . .
C11 C12 C13 C18 -175.0(3) . . . .
C11 C12 C13 C18' 170.1(14) . . . .
N3 C11 C14 C15 51.8(3) . . . .
C12 C11 C14 C15 -134.0(2) . . . .
N3 C11 C14 C16 -70.4(3) . . . .
C12 C11 C14 C16 103.7(3) . . . .
N3 C11 C14 C17 171.5(2) . . . .
C12 C11 C14 C17 -14.4(3) . . . .
N4 C13 C18 C19 -85.8(5) . . . .
C12 C13 C18 C19 88.5(5) . . . .
C18' C13 C18 C19 166(7) . . . .
N4 C13 C18 C20 150.6(3) . . . .
C12 C13 C18 C20 -35.1(5) . . . .
C18' C13 C18 C20 43(7) . . . .
N4 C13 C18' C20' 95(2) . . . .
C12 C13 C18' C20' -73(2) . . . .
C18 C13 C18' C20' 176(9) . . . .
N4 C13 C18' C19' -143.7(15) . . . .
C12 C13 C18' C19' 48(2) . . . .
C18 C13 C18' C19' -63(7) . . . .
N6 N5 C21 C22 -0.2(2) . . . .
Cr1 N5 C21 C22 179.23(17) . . . .
N6 N5 C21 C24 -177.62(19) . . . .
Cr1 N5 C21 C24 1.8(3) . . . .
N5 C21 C22 C23 -0.2(3) . . . .
C24 C21 C22 C23 177.1(2) . . . .
N5 N6 C23 C22 -0.6(3) . . . .
B1 N6 C23 C22 179.1(2) . . . .
N5 N6 C23 C28' -171.9(7) . . . .
B1 N6 C23 C28' 7.9(8) . . . .
N5 N6 C23 C28 174.8(3) . . . .
B1 N6 C23 C28 -5.4(4) . . . .
C21 C22 C23 N6 0.5(3) . . . .
C21 C22 C23 C28' 172.5(7) . . . .
C21 C22 C23 C28 -174.3(4) . . . .
N5 C21 C24 C26 69.1(3) . . . .
C22 C21 C24 C26 -107.9(3) . . . .
N5 C21 C24 C25 -51.9(3) . . . .
C22 C21 C24 C25 131.2(3) . . . .
N5 C21 C24 C27 -170.8(2) . . . .
C22 C21 C24 C27 12.2(3) . . . .
N6 C23 C28 C29 -146.9(4) . . . .
C22 C23 C28 C29 27.4(7) . . . .
C28' C23 C28 C29 81(4) . . . .
N6 C23 C28 C30 91.1(4) . . . .
C22 C23 C28 C30 -94.7(6) . . . .
C28' C23 C28 C30 -41(4) . . . .
N6 C23 C28' C30' 138.8(10) . . . .
C22 C23 C28' C30' -31.2(15) . . . .
C28 C23 C28' C30' -166(5) . . . .
N6 C23 C28' C29' -95.3(12) . . . .
C22 C23 C28' C29' 94.6(9) . . . .
C28 C23 C28' C29' -40(3) . . . .
C33 O1 C32 C31 -180.0 . . . .
C32 O1 C33 C34 179.9 . . . .
C37 O2 C36 C35 -180.0 . . . .
C36 O2 C37 C38 179.9 . . . .
